data_7034973
loop_
_publ_author_name
'Bacher, Felix'
'D\"om\"ot\"or, Orsolya'
'Chugunova, Anastasia'
'Nagy, N\'ora V'
'Filipovi\'c, Lana'
'Radulovi\'c, Sini\<sa'
'Enyedy, \'Eva A'
'Arion, Vladimir B.'

_publ_section_title
;
 Strong effect of copper(ii) coordination on antiproliferative activity of
 thiosemicarbazone-piperazine and thiosemicarbazone-morpholine hybrids.
;
_journal_issue 19
_journal_name_full 'Dalton transactions (Cambridge, England : 2003)'
_journal_page_first 9071
_journal_page_last 9090
_journal_paper_doi 10.1039/c5dt01076d
_journal_volume 44
_journal_year 2015
_chemical_formula_moiety 'C14 H20 Cl Cu N5 O S, 0.925(C H4 O)'
_chemical_formula_sum 'C14.93 H23.7 Cl Cu N5 O1.92 S'
_chemical_formula_weight 435.04
_chemical_name_systematic
; 
 ? 
;
_space_group_IT_number 2
_symmetry_cell_setting triclinic
_symmetry_space_group_name_Hall '-P 1'
_symmetry_space_group_name_H-M 'P -1'
_atom_sites_solution_hydrogens geom
_atom_sites_solution_primary direct
_atom_sites_solution_secondary difmap
_audit_creation_method SHELXL-97
_audit_update_record
;
2015-03-09 deposited with the CCDC.
2015-04-13 downloaded from the CCDC.
;
_cell_angle_alpha 86.450(3)
_cell_angle_beta 74.015(3)
_cell_angle_gamma 77.176(3)
_cell_formula_units_Z 4
_cell_length_a 9.8676(7)
_cell_length_b 12.0982(8)
_cell_length_c 16.6060(10)
_cell_measurement_reflns_used 9524
_cell_measurement_temperature 100(2)
_cell_measurement_theta_max 30.17
_cell_measurement_theta_min 2.20
_cell_volume 1858.2(2)
_computing_cell_refinement 'Bruker SAINT'
_computing_data_collection 'Bruker APEX2'
_computing_data_reduction 'Bruker SAINT'
_computing_molecular_graphics 'Bruker SHELXTL'
_computing_publication_material 'Bruker SHELXTL'
_computing_structure_refinement 'SHELXL-97 (Sheldrick, 2008)'
_computing_structure_solution 'SHELXS-97 (Sheldrick, 2008)'
_diffrn_ambient_temperature 100(2)
_diffrn_measured_fraction_theta_full 0.998
_diffrn_measured_fraction_theta_max 0.998
_diffrn_measurement_device_type 'Bruker D8 Venture'
_diffrn_measurement_method '\f and \w scans'
_diffrn_radiation_monochromator graphite
_diffrn_radiation_source 'fine-focus sealed tube'
_diffrn_radiation_type MoK\a
_diffrn_radiation_wavelength 0.71073
_diffrn_reflns_av_R_equivalents 0.0451
_diffrn_reflns_av_sigmaI/netI 0.0252
_diffrn_reflns_limit_h_max 11
_diffrn_reflns_limit_h_min -11
_diffrn_reflns_limit_k_max 14
_diffrn_reflns_limit_k_min -14
_diffrn_reflns_limit_l_max 19
_diffrn_reflns_limit_l_min -19
_diffrn_reflns_number 42308
_diffrn_reflns_theta_full 25.00
_diffrn_reflns_theta_max 25.00
_diffrn_reflns_theta_min 2.20
_exptl_absorpt_coefficient_mu 1.450
_exptl_absorpt_correction_T_max 0.5947
_exptl_absorpt_correction_T_min 0.5309
_exptl_absorpt_correction_type multi-scan
_exptl_absorpt_process_details SADABS
_exptl_crystal_density_diffrn 1.555
_exptl_crystal_density_method 'not measured'
_exptl_crystal_description block
_exptl_crystal_F_000 903
_exptl_crystal_size_max 0.50
_exptl_crystal_size_mid 0.40
_exptl_crystal_size_min 0.40
_refine_diff_density_max 0.839
_refine_diff_density_min -0.522
_refine_diff_density_rms 0.060
_refine_ls_extinction_method none
_refine_ls_goodness_of_fit_ref 1.095
_refine_ls_hydrogen_treatment constr
_refine_ls_matrix_type full
_refine_ls_number_parameters 465
_refine_ls_number_reflns 6537
_refine_ls_number_restraints 4
_refine_ls_restrained_S_all 1.097
_refine_ls_R_factor_all 0.0285
_refine_ls_R_factor_gt 0.0279
_refine_ls_shift/su_max 0.001
_refine_ls_shift/su_mean 0.000
_refine_ls_structure_factor_coef Fsqd
_refine_ls_weighting_details 'calc w=1/[\s^2^(Fo^2^)+(0.0208P)^2^+2.4001P] where P=(Fo^2^+2Fc^2^)/3'
_refine_ls_weighting_scheme calc
_refine_ls_wR_factor_gt 0.0680
_refine_ls_wR_factor_ref 0.0683
_reflns_number_gt 6388
_reflns_number_total 6537
_reflns_threshold_expression >2sigma(I)
_cod_data_source_file c5dt01076d2.cif
_cod_data_source_block feba265
_cod_depositor_comments 'Adding full bibliography for 7034970--7034974.cif.'
_cod_original_sg_symbol_H-M P-1
_cod_original_formula_sum 'C14.93 H23.70 Cl Cu N5 O1.92 S'
_cod_database_code 7034973

loop_
_symmetry_equiv_pos_as_xyz
'x, y, z'
'-x, -y, -z'

loop_
_atom_site_label
_atom_site_type_symbol
_atom_site_fract_x
_atom_site_fract_y
_atom_site_fract_z
_atom_site_U_iso_or_equiv
_atom_site_adp_type
_atom_site_occupancy
_atom_site_symmetry_multiplicity
_atom_site_calc_flag
_atom_site_refinement_flags
_atom_site_disorder_assembly
_atom_site_disorder_group
Cu1A Cu 0.08049(3) 0.46740(2) 0.657079(15) 0.01384(7) Uani 1 1 d . . .
Cl1A Cl -0.03756(6) 0.49920(4) 0.81064(3) 0.02272(12) Uani 1 1 d . . .
S1A S 0.14141(6) 0.63379(4) 0.61223(3) 0.01680(12) Uani 1 1 d . . .
O1A O 0.52621(16) 0.41679(13) 0.60370(10) 0.0242(4) Uani 1 1 d . . .
N1A N 0.00878(18) 0.33018(14) 0.65917(11) 0.0148(4) Uani 1 1 d . . .
N2A N -0.08193(18) 0.52399(14) 0.60521(11) 0.0144(4) Uani 1 1 d . . .
N3A N -0.11465(18) 0.63183(14) 0.57712(11) 0.0151(4) Uani 1 1 d . . .
N4A N -0.04422(19) 0.80141(15) 0.56367(11) 0.0172(4) Uani 1 1 d . . .
N5A N 0.26006(18) 0.34407(14) 0.67777(11) 0.0150(4) Uani 1 1 d . . .
C1A C 0.0671(2) 0.23728(17) 0.69477(13) 0.0161(4) Uani 1 1 d . . .
C2A C 0.0038(2) 0.14355(18) 0.70797(14) 0.0195(5) Uani 1 1 d . . .
H2A H 0.0460 0.0759 0.7320 0.023 Uiso 1 1 calc R . .
C3A C -0.1231(2) 0.15177(18) 0.68494(14) 0.0216(5) Uani 1 1 d . . .
H3A H -0.1694 0.0893 0.6942 0.026 Uiso 1 1 calc R . .
C4A C -0.1837(2) 0.25058(18) 0.64830(14) 0.0190(4) Uani 1 1 d . . .
H4A H -0.2702 0.2561 0.6322 0.023 Uiso 1 1 calc R . .
C5A C -0.1141(2) 0.34034(18) 0.63600(13) 0.0157(4) Uani 1 1 d . . .
C6A C -0.1606(2) 0.45273(18) 0.60267(13) 0.0161(4) Uani 1 1 d . . .
H6A H -0.2423 0.4719 0.5808 0.019 Uiso 1 1 calc R . .
C7A C -0.0176(2) 0.69027(17) 0.58268(12) 0.0146(4) Uani 1 1 d . . .
C8A C -0.1672(2) 0.85365(18) 0.53134(14) 0.0207(5) Uani 1 1 d . . .
H8AA H -0.2339 0.8022 0.5401 0.031 Uiso 1 1 calc R . .
H8AB H -0.1330 0.8688 0.4713 0.031 Uiso 1 1 calc R . .
H8AC H -0.2171 0.9251 0.5609 0.031 Uiso 1 1 calc R . .
C9A C 0.0545(3) 0.87376(18) 0.56559(15) 0.0235(5) Uani 1 1 d . . .
H9AA H 0.1316 0.8654 0.5131 0.035 Uiso 1 1 calc R . .
H9AB H 0.0967 0.8517 0.6127 0.035 Uiso 1 1 calc R . .
H9AC H 0.0019 0.9529 0.5723 0.035 Uiso 1 1 calc R . .
C10A C 0.1939(2) 0.25087(17) 0.72368(14) 0.0174(4) Uani 1 1 d . . .
H10A H 0.1621 0.2675 0.7845 0.021 Uiso 1 1 calc R . .
H10B H 0.2672 0.1789 0.7147 0.021 Uiso 1 1 calc R . .
C11A C 0.3602(2) 0.30002(18) 0.59595(13) 0.0179(4) Uani 1 1 d . . .
H11A H 0.3041 0.2812 0.5596 0.021 Uiso 1 1 calc R . .
H11B H 0.4276 0.2298 0.6054 0.021 Uiso 1 1 calc R . .
C12A C 0.4449(2) 0.38702(19) 0.55274(14) 0.0208(5) Uani 1 1 d . . .
H12A H 0.5111 0.3559 0.4988 0.025 Uiso 1 1 calc R . .
H12B H 0.3777 0.4557 0.5406 0.025 Uiso 1 1 calc R . .
C13A C 0.4323(2) 0.46217(19) 0.68143(15) 0.0238(5) Uani 1 1 d . . .
H13A H 0.3654 0.5321 0.6707 0.029 Uiso 1 1 calc R . .
H13B H 0.4901 0.4829 0.7160 0.029 Uiso 1 1 calc R . .
C14A C 0.3460(2) 0.37894(19) 0.72906(14) 0.0199(5) Uani 1 1 d . . .
H14A H 0.4121 0.3113 0.7436 0.024 Uiso 1 1 calc R . .
H14B H 0.2803 0.4142 0.7818 0.024 Uiso 1 1 calc R . .
Cu1B Cu 0.50001(3) 0.03137(2) 0.162333(16) 0.01468(7) Uani 1 1 d . . .
Cl1B Cl 0.43904(6) -0.04244(4) 0.30648(3) 0.01940(12) Uani 1 1 d . . .
S1B S 0.74368(6) -0.03660(4) 0.11834(3) 0.01848(12) Uani 1 1 d . . .
O1B O 0.69385(18) 0.30395(14) 0.16749(11) 0.0288(4) Uani 1 1 d . . .
N1B N 0.30216(19) 0.07513(15) 0.15296(11) 0.0160(4) Uani 1 1 d . . .
N2B N 0.49684(19) -0.09454(15) 0.09067(11) 0.0171(4) Uani 1 1 d . . .
N3B N 0.6110(2) -0.18005(15) 0.06075(11) 0.0201(4) Uani 1 1 d . . .
N4B N 0.8494(2) -0.24573(16) 0.05305(12) 0.0241(4) Uani 1 1 d . . .
N5B N 0.44043(19) 0.20865(15) 0.20283(11) 0.0170(4) Uani 1 1 d . . .
C1B C 0.2138(2) 0.16936(18) 0.18829(13) 0.0179(4) Uani 1 1 d . . .
C2B C 0.0726(2) 0.19844(19) 0.18267(14) 0.0221(5) Uani 1 1 d . . .
H2B H 0.0096 0.2665 0.2070 0.027 Uiso 1 1 calc R . .
C3B C 0.0264(2) 0.1253(2) 0.14061(14) 0.0239(5) Uani 1 1 d . . .
H3B H -0.0701 0.1429 0.1363 0.029 Uiso 1 1 calc R . .
C4B C 0.1191(2) 0.0262(2) 0.10451(14) 0.0226(5) Uani 1 1 d . . .
H4B H 0.0871 -0.0243 0.0759 0.027 Uiso 1 1 calc R . .
C5B C 0.2592(2) 0.00328(18) 0.11136(13) 0.0179(4) Uani 1 1 d . . .
C6B C 0.3737(2) -0.09342(18) 0.07720(14) 0.0196(5) Uani 1 1 d . . .
H6B H 0.3590 -0.1519 0.0470 0.024 Uiso 1 1 calc R . .
C7B C 0.7313(2) -0.16169(18) 0.07493(13) 0.0186(4) Uani 1 1 d . . .
C8B C 0.8433(3) -0.3526(2) 0.01896(16) 0.0326(6) Uani 1 1 d . . .
H8BA H 0.7424 -0.3583 0.0295 0.049 Uiso 1 1 calc R . .
H8BB H 0.8947 -0.4162 0.0461 0.049 Uiso 1 1 calc R . .
H8BC H 0.8888 -0.3550 -0.0415 0.049 Uiso 1 1 calc R . .
C9B C 0.9915(3) -0.2352(2) 0.05609(17) 0.0315(6) Uani 1 1 d . . .
H9BA H 1.0412 -0.2053 0.0026 0.047 Uiso 1 1 calc R . .
H9BB H 1.0474 -0.3098 0.0664 0.047 Uiso 1 1 calc R . .
H9BC H 0.9818 -0.1832 0.1013 0.047 Uiso 1 1 calc R . .
C10B C 0.2806(2) 0.23165(18) 0.23674(14) 0.0196(5) Uani 1 1 d . . .
H10C H 0.2409 0.3141 0.2341 0.024 Uiso 1 1 calc R . .
H10D H 0.2556 0.2081 0.2962 0.024 Uiso 1 1 calc R . .
C11B C 0.4790(2) 0.28419(18) 0.12945(14) 0.0214(5) Uani 1 1 d . . .
H11C H 0.4289 0.3635 0.1448 0.026 Uiso 1 1 calc R . .
H11D H 0.4467 0.2619 0.0826 0.026 Uiso 1 1 calc R . .
C12B C 0.6401(3) 0.2763(2) 0.10172(15) 0.0248(5) Uani 1 1 d . . .
H12C H 0.6892 0.1983 0.0820 0.030 Uiso 1 1 calc R . .
H12D H 0.6628 0.3287 0.0541 0.030 Uiso 1 1 calc R . .
C13B C 0.6599(3) 0.2310(2) 0.23758(15) 0.0239(5) Uani 1 1 d . . .
H13C H 0.6967 0.2518 0.2830 0.029 Uiso 1 1 calc R . .
H13D H 0.7085 0.1517 0.2210 0.029 Uiso 1 1 calc R . .
C14B C 0.4994(2) 0.23890(19) 0.26959(14) 0.0212(5) Uani 1 1 d . . .
H14C H 0.4796 0.1870 0.3178 0.025 Uiso 1 1 calc R . .
H14D H 0.4510 0.3171 0.2891 0.025 Uiso 1 1 calc R . .
O3A O 0.3170(7) 0.5684(5) 0.0788(4) 0.0562(15) Uiso 0.40 1 d PD A 1
H3AA H 0.2553 0.5302 0.1020 0.084 Uiso 0.40 1 calc PR A 1
C16A C 0.3513(14) 0.6257(10) 0.1421(7) 0.050(3) Uiso 0.40 1 d PD A 1
H16A H 0.4437 0.6483 0.1184 0.075 Uiso 0.40 1 calc PR A 1
H16B H 0.3583 0.5744 0.1896 0.075 Uiso 0.40 1 calc PR A 1
H16C H 0.2753 0.6932 0.1613 0.075 Uiso 0.40 1 calc PR A 1
O3B O 0.2721(5) 0.6555(4) 0.1101(3) 0.0325(11) Uiso 0.35 1 d PD B 2
H3BA H 0.2045 0.6242 0.1356 0.049 Uiso 0.35 1 calc PRD B 2
C16B C 0.3892(9) 0.6125(7) 0.1374(5) 0.051(2) Uiso 0.35 1 d PD B 2
H16D H 0.4719 0.5860 0.0894 0.076 Uiso 0.35 1 calc PR B 2
H16E H 0.3711 0.5488 0.1752 0.076 Uiso 0.35 1 calc PR B 2
H16F H 0.4100 0.6713 0.1673 0.076 Uiso 0.35 1 calc PR B 2
O3C O 0.3226(8) 0.5478(6) 0.2014(4) 0.0327(16) Uiso 0.25 1 d PD C 3
H3C H 0.2517 0.5314 0.1899 0.049 Uiso 0.25 1 calc PR C 3
C16C C 0.3892(9) 0.6125(7) 0.1374(5) 0.051(2) Uiso 0.25 1 d PD C 3
H16G H 0.3463 0.6930 0.1490 0.076 Uiso 0.25 1 calc PR C 3
H16H H 0.3758 0.5922 0.0843 0.076 Uiso 0.25 1 calc PR C 3
H16I H 0.4925 0.5982 0.1335 0.076 Uiso 0.25 1 calc PR C 3
O2 O 0.6744(2) 0.01614(19) 0.38632(14) 0.0352(5) Uani 0.85 1 d P . .
H2 H 0.6196 0.0005 0.3600 0.053 Uiso 0.85 1 calc PR . .
C15 C 0.5945(3) 0.0954(3) 0.4492(2) 0.0375(8) Uani 0.85 1 d P . .
H15A H 0.6083 0.1713 0.4300 0.056 Uiso 0.85 1 calc PR . .
H15B H 0.6275 0.0764 0.4999 0.056 Uiso 0.85 1 calc PR . .
H15C H 0.4920 0.0937 0.4617 0.056 Uiso 0.85 1 calc PR . .

loop_
_atom_site_aniso_label
_atom_site_aniso_U_11
_atom_site_aniso_U_22
_atom_site_aniso_U_33
_atom_site_aniso_U_23
_atom_site_aniso_U_13
_atom_site_aniso_U_12
Cu1A 0.01412(13) 0.01042(13) 0.01795(14) 0.00221(10) -0.00599(10) -0.00315(10)
Cl1A 0.0299(3) 0.0177(3) 0.0179(3) -0.0012(2) -0.0037(2) -0.0027(2)
S1A 0.0156(3) 0.0122(2) 0.0241(3) 0.0038(2) -0.0080(2) -0.0038(2)
O1A 0.0164(8) 0.0250(8) 0.0342(9) 0.0073(7) -0.0102(7) -0.0085(7)
N1A 0.0153(9) 0.0130(8) 0.0150(9) -0.0003(7) -0.0020(7) -0.0034(7)
N2A 0.0146(9) 0.0126(8) 0.0146(9) -0.0002(7) -0.0023(7) -0.0018(7)
N3A 0.0140(9) 0.0124(8) 0.0172(9) 0.0007(7) -0.0035(7) -0.0007(7)
N4A 0.0185(9) 0.0120(8) 0.0211(9) 0.0021(7) -0.0071(8) -0.0017(7)
N5A 0.0162(9) 0.0129(8) 0.0171(9) 0.0021(7) -0.0058(7) -0.0040(7)
C1A 0.0173(10) 0.0137(10) 0.0144(10) -0.0003(8) -0.0005(8) -0.0020(8)
C2A 0.0200(11) 0.0137(10) 0.0223(11) 0.0018(8) -0.0018(9) -0.0036(9)
C3A 0.0218(11) 0.0156(11) 0.0251(12) -0.0014(9) 0.0010(9) -0.0080(9)
C4A 0.0144(10) 0.0196(11) 0.0228(11) -0.0027(9) -0.0026(9) -0.0056(9)
C5A 0.0145(10) 0.0164(10) 0.0149(10) -0.0026(8) -0.0014(8) -0.0034(8)
C6A 0.0135(10) 0.0178(11) 0.0173(11) -0.0017(8) -0.0044(8) -0.0031(8)
C7A 0.0143(10) 0.0147(10) 0.0122(10) -0.0015(8) -0.0015(8) 0.0002(8)
C8A 0.0222(11) 0.0168(11) 0.0226(12) 0.0025(9) -0.0091(9) 0.0000(9)
C9A 0.0284(12) 0.0139(10) 0.0310(13) 0.0043(9) -0.0123(10) -0.0062(9)
C10A 0.0187(11) 0.0133(10) 0.0195(11) 0.0049(8) -0.0050(9) -0.0035(8)
C11A 0.0170(11) 0.0152(10) 0.0200(11) 0.0006(8) -0.0031(9) -0.0030(8)
C12A 0.0172(11) 0.0206(11) 0.0241(12) 0.0044(9) -0.0050(9) -0.0046(9)
C13A 0.0235(12) 0.0202(11) 0.0336(13) 0.0039(10) -0.0166(10) -0.0066(9)
C14A 0.0206(11) 0.0209(11) 0.0216(11) 0.0027(9) -0.0117(9) -0.0048(9)
Cu1B 0.01487(13) 0.01258(13) 0.01618(14) -0.00182(10) -0.00456(10) -0.00113(10)
Cl1B 0.0208(3) 0.0180(3) 0.0181(3) 0.0022(2) -0.0049(2) -0.0026(2)
S1B 0.0163(3) 0.0167(3) 0.0204(3) -0.0011(2) -0.0032(2) -0.0013(2)
O1B 0.0311(9) 0.0270(9) 0.0324(9) 0.0008(7) -0.0083(8) -0.0152(7)
N1B 0.0173(9) 0.0157(9) 0.0147(9) 0.0012(7) -0.0048(7) -0.0026(7)
N2B 0.0202(9) 0.0135(9) 0.0160(9) -0.0001(7) -0.0031(7) -0.0026(7)
N3B 0.0227(10) 0.0140(9) 0.0196(9) -0.0034(7) -0.0022(8) 0.0007(7)
N4B 0.0247(10) 0.0184(10) 0.0226(10) -0.0023(8) -0.0019(8) 0.0041(8)
N5B 0.0174(9) 0.0153(9) 0.0177(9) -0.0018(7) -0.0040(7) -0.0025(7)
C1B 0.0197(11) 0.0161(10) 0.0149(10) 0.0026(8) -0.0018(9) -0.0020(9)
C2B 0.0187(11) 0.0210(11) 0.0217(12) 0.0037(9) -0.0013(9) 0.0000(9)
C3B 0.0150(11) 0.0310(13) 0.0246(12) 0.0080(10) -0.0044(9) -0.0060(9)
C4B 0.0222(12) 0.0279(12) 0.0208(11) 0.0035(9) -0.0072(9) -0.0110(10)
C5B 0.0200(11) 0.0196(11) 0.0143(10) 0.0022(8) -0.0037(9) -0.0065(9)
C6B 0.0248(12) 0.0172(11) 0.0184(11) -0.0023(9) -0.0060(9) -0.0068(9)
C7B 0.0216(11) 0.0156(10) 0.0138(10) 0.0021(8) -0.0004(9) 0.0000(9)
C8B 0.0406(15) 0.0206(12) 0.0294(13) -0.0070(10) -0.0071(11) 0.0074(11)
C9B 0.0191(12) 0.0301(13) 0.0350(14) 0.0020(11) 0.0010(10) 0.0048(10)
C10B 0.0173(11) 0.0161(10) 0.0214(11) -0.0052(9) -0.0024(9) 0.0025(8)
C11B 0.0268(12) 0.0133(10) 0.0231(12) 0.0010(9) -0.0061(9) -0.0036(9)
C12B 0.0293(13) 0.0215(12) 0.0246(12) 0.0032(9) -0.0058(10) -0.0102(10)
C13B 0.0256(12) 0.0237(12) 0.0256(12) -0.0033(9) -0.0091(10) -0.0082(10)
C14B 0.0236(12) 0.0200(11) 0.0200(11) -0.0054(9) -0.0056(9) -0.0038(9)
O2 0.0262(11) 0.0376(12) 0.0404(13) -0.0161(10) -0.0119(9) 0.0040(9)
C15 0.0306(17) 0.0466(19) 0.0343(17) -0.0094(15) -0.0153(14) 0.0045(14)

loop_
_atom_type_symbol
_atom_type_description
_atom_type_scat_dispersion_real
_atom_type_scat_dispersion_imag
_atom_type_scat_source
C C 0.0033 0.0016 'International Tables Vol C Tables 4.2.6.8 and 6.1.1.4'
H H 0.0000 0.0000 'International Tables Vol C Tables 4.2.6.8 and 6.1.1.4'
Cl Cl 0.1484 0.1585 'International Tables Vol C Tables 4.2.6.8 and 6.1.1.4'
Cu Cu 0.3201 1.2651 'International Tables Vol C Tables 4.2.6.8 and 6.1.1.4'
N N 0.0061 0.0033 'International Tables Vol C Tables 4.2.6.8 and 6.1.1.4'
O O 0.0106 0.0060 'International Tables Vol C Tables 4.2.6.8 and 6.1.1.4'
S S 0.1246 0.1234 'International Tables Vol C Tables 4.2.6.8 and 6.1.1.4'

loop_
_geom_angle_atom_site_label_1
_geom_angle_atom_site_label_2
_geom_angle_atom_site_label_3
_geom_angle
N1A Cu1A N2A 79.68(7)
N1A Cu1A N5A 79.90(7)
N2A Cu1A N5A 153.91(7)
N1A Cu1A S1A 159.83(5)
N2A Cu1A S1A 83.88(5)
N5A Cu1A S1A 111.88(5)
N1A Cu1A Cl1A 91.49(5)
N2A Cu1A Cl1A 103.19(5)
N5A Cu1A Cl1A 93.40(5)
S1A Cu1A Cl1A 103.65(2)
C7A S1A Cu1A 94.87(7)
C12A O1A C13A 110.09(16)
C1A N1A C5A 122.92(18)
C1A N1A Cu1A 119.58(14)
C5A N1A Cu1A 116.61(14)
C6A N2A N3A 120.60(17)
C6A N2A Cu1A 115.92(14)
N3A N2A Cu1A 123.42(13)
C7A N3A N2A 111.10(16)
C7A N4A C9A 122.41(18)
C7A N4A C8A 121.42(18)
C9A N4A C8A 115.87(17)
C11A N5A C14A 108.39(16)
C11A N5A C10A 109.11(16)
C14A N5A C10A 107.46(16)
C11A N5A Cu1A 109.91(12)
C14A N5A Cu1A 117.57(13)
C10A N5A Cu1A 104.08(12)
N1A C1A C2A 120.3(2)
N1A C1A C10A 113.07(18)
C2A C1A C10A 126.43(19)
C3A C2A C1A 118.0(2)
C3A C2A H2A 121.0
C1A C2A H2A 121.0
C2A C3A C4A 120.9(2)
C2A C3A H3A 119.6
C4A C3A H3A 119.6
C5A C4A C3A 118.2(2)
C5A C4A H4A 120.9
C3A C4A H4A 120.9
N1A C5A C4A 119.70(19)
N1A C5A C6A 112.51(18)
C4A C5A C6A 127.74(19)
N2A C6A C5A 114.76(18)
N2A C6A H6A 122.6
C5A C6A H6A 122.6
N3A C7A N4A 117.11(18)
N3A C7A S1A 125.28(16)
N4A C7A S1A 117.62(16)
N4A C8A H8AA 109.5
N4A C8A H8AB 109.5
H8AA C8A H8AB 109.5
N4A C8A H8AC 109.5
H8AA C8A H8AC 109.5
H8AB C8A H8AC 109.5
N4A C9A H9AA 109.5
N4A C9A H9AB 109.5
H9AA C9A H9AB 109.5
N4A C9A H9AC 109.5
H9AA C9A H9AC 109.5
H9AB C9A H9AC 109.5
N5A C10A C1A 111.53(17)
N5A C10A H10A 109.3
C1A C10A H10A 109.3
N5A C10A H10B 109.3
C1A C10A H10B 109.3
H10A C10A H10B 108.0
N5A C11A C12A 110.74(17)
N5A C11A H11A 109.5
C12A C11A H11A 109.5
N5A C11A H11B 109.5
C12A C11A H11B 109.5
H11A C11A H11B 108.1
O1A C12A C11A 111.01(18)
O1A C12A H12A 109.4
C11A C12A H12A 109.4
O1A C12A H12B 109.4
C11A C12A H12B 109.4
H12A C12A H12B 108.0
O1A C13A C14A 111.93(19)
O1A C13A H13A 109.2
C14A C13A H13A 109.2
O1A C13A H13B 109.2
C14A C13A H13B 109.2
H13A C13A H13B 107.9
N5A C14A C13A 110.55(18)
N5A C14A H14A 109.5
C13A C14A H14A 109.5
N5A C14A H14B 109.5
C13A C14A H14B 109.5
H14A C14A H14B 108.1
N1B Cu1B N2B 79.49(7)
N1B Cu1B N5B 78.61(7)
N2B Cu1B N5B 152.83(7)
N1B Cu1B S1B 156.86(5)
N2B Cu1B S1B 82.62(5)
N5B Cu1B S1B 113.35(5)
N1B Cu1B Cl1B 96.31(5)
N2B Cu1B Cl1B 104.61(5)
N5B Cu1B Cl1B 93.61(5)
S1B Cu1B Cl1B 102.34(2)
C7B S1B Cu1B 94.92(7)
C12B O1B C13B 110.23(17)
C1B N1B C5B 122.05(19)
C1B N1B Cu1B 121.33(15)
C5B N1B Cu1B 116.58(14)
C6B N2B N3B 120.24(18)
C6B N2B Cu1B 115.54(15)
N3B N2B Cu1B 124.13(14)
C7B N3B N2B 111.49(18)
C7B N4B C9B 123.3(2)
C7B N4B C8B 121.1(2)
C9B N4B C8B 115.42(19)
C14B N5B C10B 106.93(16)
C14B N5B C11B 108.15(17)
C10B N5B C11B 109.17(17)
C14B N5B Cu1B 117.65(13)
C10B N5B Cu1B 104.53(12)
C11B N5B Cu1B 110.09(13)
N1B C1B C2B 120.8(2)
N1B C1B C10B 112.95(18)
C2B C1B C10B 126.1(2)
C3B C2B C1B 117.9(2)
C3B C2B H2B 121.1
C1B C2B H2B 121.1
C2B C3B C4B 120.9(2)
C2B C3B H3B 119.5
C4B C3B H3B 119.5
C5B C4B C3B 118.2(2)
C5B C4B H4B 120.9
C3B C4B H4B 120.9
N1B C5B C4B 120.1(2)
N1B C5B C6B 112.72(19)
C4B C5B C6B 127.2(2)
N2B C6B C5B 115.45(19)
N2B C6B H6B 122.3
C5B C6B H6B 122.3
N3B C7B N4B 116.3(2)
N3B C7B S1B 124.44(16)
N4B C7B S1B 119.22(17)
N4B C8B H8BA 109.5
N4B C8B H8BB 109.5
H8BA C8B H8BB 109.5
N4B C8B H8BC 109.5
H8BA C8B H8BC 109.5
H8BB C8B H8BC 109.5
N4B C9B H9BA 109.5
N4B C9B H9BB 109.5
H9BA C9B H9BB 109.5
N4B C9B H9BC 109.5
H9BA C9B H9BC 109.5
H9BB C9B H9BC 109.5
N5B C10B C1B 111.24(17)
N5B C10B H10C 109.4
C1B C10B H10C 109.4
N5B C10B H10D 109.4
C1B C10B H10D 109.4
H10C C10B H10D 108.0
N5B C11B C12B 110.61(18)
N5B C11B H11C 109.5
C12B C11B H11C 109.5
N5B C11B H11D 109.5
C12B C11B H11D 109.5
H11C C11B H11D 108.1
O1B C12B C11B 112.11(19)
O1B C12B H12C 109.2
C11B C12B H12C 109.2
O1B C12B H12D 109.2
C11B C12B H12D 109.2
H12C C12B H12D 107.9
O1B C13B C14B 111.51(19)
O1B C13B H13C 109.3
C14B C13B H13C 109.3
O1B C13B H13D 109.3
C14B C13B H13D 109.3
H13C C13B H13D 108.0
N5B C14B C13B 110.75(18)
N5B C14B H14C 109.5
C13B C14B H14C 109.5
N5B C14B H14D 109.5
C13B C14B H14D 109.5
H14C C14B H14D 108.1
C16B O3B H3BA 109.5
O3B C16B H16D 109.5
O3B C16B H16E 109.5
H16D C16B H16E 109.5
O3B C16B H16F 109.5
H16D C16B H16F 109.5
H16E C16B H16F 109.5
C15 O2 H2 109.5
O2 C15 H15A 109.5
O2 C15 H15B 109.5
H15A C15 H15B 109.5
O2 C15 H15C 109.5
H15A C15 H15C 109.5
H15B C15 H15C 109.5

loop_
_geom_bond_atom_site_label_1
_geom_bond_atom_site_label_2
_geom_bond_distance
Cu1A N1A 1.9388(17)
Cu1A N2A 1.9948(17)
Cu1A N5A 2.1406(17)
Cu1A S1A 2.2523(6)
Cu1A Cl1A 2.5088(6)
S1A C7A 1.754(2)
O1A C12A 1.424(3)
O1A C13A 1.425(3)
N1A C1A 1.327(3)
N1A C5A 1.349(3)
N2A C6A 1.291(3)
N2A N3A 1.358(2)
N3A C7A 1.335(3)
N4A C7A 1.346(3)
N4A C9A 1.455(3)
N4A C8A 1.462(3)
N5A C11A 1.491(3)
N5A C14A 1.491(3)
N5A C10A 1.492(3)
C1A C2A 1.391(3)
C1A C10A 1.502(3)
C2A C3A 1.388(3)
C2A H2A 0.9500
C3A C4A 1.396(3)
C3A H3A 0.9500
C4A C5A 1.385(3)
C4A H4A 0.9500
C5A C6A 1.461(3)
C6A H6A 0.9500
C8A H8AA 0.9800
C8A H8AB 0.9800
C8A H8AC 0.9800
C9A H9AA 0.9800
C9A H9AB 0.9800
C9A H9AC 0.9800
C10A H10A 0.9900
C10A H10B 0.9900
C11A C12A 1.513(3)
C11A H11A 0.9900
C11A H11B 0.9900
C12A H12A 0.9900
C12A H12B 0.9900
C13A C14A 1.508(3)
C13A H13A 0.9900
C13A H13B 0.9900
C14A H14A 0.9900
C14A H14B 0.9900
Cu1B N1B 1.9530(18)
Cu1B N2B 2.0009(18)
Cu1B N5B 2.1907(18)
Cu1B S1B 2.2848(6)
Cu1B Cl1B 2.4636(6)
S1B C7B 1.758(2)
O1B C12B 1.425(3)
O1B C13B 1.427(3)
N1B C1B 1.328(3)
N1B C5B 1.346(3)
N2B C6B 1.292(3)
N2B N3B 1.351(2)
N3B C7B 1.339(3)
N4B C7B 1.346(3)
N4B C9B 1.450(3)
N4B C8B 1.463(3)
N5B C14B 1.484(3)
N5B C10B 1.489(3)
N5B C11B 1.492(3)
C1B C2B 1.387(3)
C1B C10B 1.496(3)
C2B C3B 1.382(3)
C2B H2B 0.9500
C3B C4B 1.390(3)
C3B H3B 0.9500
C4B C5B 1.383(3)
C4B H4B 0.9500
C5B C6B 1.452(3)
C6B H6B 0.9500
C8B H8BA 0.9800
C8B H8BB 0.9800
C8B H8BC 0.9800
C9B H9BA 0.9800
C9B H9BB 0.9800
C9B H9BC 0.9800
C10B H10C 0.9900
C10B H10D 0.9900
C11B C12B 1.511(3)
C11B H11C 0.9900
C11B H11D 0.9900
C12B H12C 0.9900
C12B H12D 0.9900
C13B C14B 1.508(3)
C13B H13C 0.9900
C13B H13D 0.9900
C14B H14C 0.9900
C14B H14D 0.9900
O3A C16A 1.445(11)
O3A H3AA 0.8400
C16A H16A 0.9800
C16A H16B 0.9800
C16A H16C 0.9800
O3B C16B 1.342(8)
O3B H3BA 0.8400
C16B H16D 0.9800
C16B H16E 0.9800
C16B H16F 0.9800
O3C H3C 0.8400
O2 C15 1.402(4)
O2 H2 0.8400
C15 H15A 0.9800
C15 H15B 0.9800
C15 H15C 0.9800

loop_
_geom_hbond_atom_site_label_D
_geom_hbond_atom_site_label_H
_geom_hbond_atom_site_label_A
_geom_hbond_distance_DH
_geom_hbond_distance_HA
_geom_hbond_distance_DA
_geom_hbond_angle_DHA
_geom_hbond_site_symmetry_A
O2 H2 Cl1B 0.84 2.36 3.193(2) 171.1 .
O3A H3AA Cl1A 0.84 2.33 3.109(6) 155.5 2_566

loop_
_geom_torsion_atom_site_label_1
_geom_torsion_atom_site_label_2
_geom_torsion_atom_site_label_3
_geom_torsion_atom_site_label_4
_geom_torsion
N1A Cu1A S1A C7A 44.50(17)
N2A Cu1A S1A C7A 9.02(8)
N5A Cu1A S1A C7A 167.50(8)
Cl1A Cu1A S1A C7A -93.11(7)
N2A Cu1A N1A C1A -176.31(17)
N5A Cu1A N1A C1A 20.01(15)
S1A Cu1A N1A C1A 147.78(13)
Cl1A Cu1A N1A C1A -73.17(15)
N2A Cu1A N1A C5A -6.78(15)
N5A Cu1A N1A C5A -170.46(16)
S1A Cu1A N1A C5A -42.7(3)
Cl1A Cu1A N1A C5A 96.36(14)
N1A Cu1A N2A C6A 4.69(15)
N5A Cu1A N2A C6A 43.7(2)
S1A Cu1A N2A C6A 172.95(15)
Cl1A Cu1A N2A C6A -84.42(15)
N1A Cu1A N2A N3A -178.18(16)
N5A Cu1A N2A N3A -139.21(16)
S1A Cu1A N2A N3A -9.92(14)
Cl1A Cu1A N2A N3A 92.71(15)
C6A N2A N3A C7A -177.94(18)
Cu1A N2A N3A C7A 5.1(2)
N1A Cu1A N5A C11A 87.89(13)
N2A Cu1A N5A C11A 48.9(2)
S1A Cu1A N5A C11A -75.03(13)
Cl1A Cu1A N5A C11A 178.80(12)
N1A Cu1A N5A C14A -147.53(15)
N2A Cu1A N5A C14A 173.53(15)
S1A Cu1A N5A C14A 49.55(15)
Cl1A Cu1A N5A C14A -56.62(14)
N1A Cu1A N5A C10A -28.85(13)
N2A Cu1A N5A C10A -67.8(2)
S1A Cu1A N5A C10A 168.23(11)
Cl1A Cu1A N5A C10A 62.06(12)
C5A N1A C1A C2A 1.6(3)
Cu1A N1A C1A C2A 170.43(15)
C5A N1A C1A C10A -173.47(18)
Cu1A N1A C1A C10A -4.6(2)
N1A C1A C2A C3A -1.7(3)
C10A C1A C2A C3A 172.7(2)
C1A C2A C3A C4A 1.1(3)
C2A C3A C4A C5A -0.4(3)
C1A N1A C5A C4A -0.8(3)
Cu1A N1A C5A C4A -169.97(16)
C1A N1A C5A C6A 176.74(18)
Cu1A N1A C5A C6A 7.6(2)
C3A C4A C5A N1A 0.2(3)
C3A C4A C5A C6A -177.0(2)
N3A N2A C6A C5A -179.16(17)
Cu1A N2A C6A C5A -2.0(2)
N1A C5A C6A N2A -3.5(3)
C4A C5A C6A N2A 173.8(2)
N2A N3A C7A N4A -174.37(17)
N2A N3A C7A S1A 5.9(2)
C9A N4A C7A N3A -178.68(19)
C8A N4A C7A N3A -5.2(3)
C9A N4A C7A S1A 1.0(3)
C8A N4A C7A S1A 174.51(16)
Cu1A S1A C7A N3A -11.43(18)
Cu1A S1A C7A N4A 168.87(15)
C11A N5A C10A C1A -82.6(2)
C14A N5A C10A C1A 160.04(17)
Cu1A N5A C10A C1A 34.65(19)
N1A C1A C10A N5A -22.5(2)
C2A C1A C10A N5A 162.8(2)
C14A N5A C11A C12A -55.4(2)
C10A N5A C11A C12A -172.16(17)
Cu1A N5A C11A C12A 74.30(18)
C13A O1A C12A C11A -59.4(2)
N5A C11A C12A O1A 58.7(2)
C12A O1A C13A C14A 59.2(2)
C11A N5A C14A C13A 54.7(2)
C10A N5A C14A C13A 172.46(17)
Cu1A N5A C14A C13A -70.7(2)
O1A C13A C14A N5A -57.7(2)
N1B Cu1B S1B C7B -51.05(16)
N2B Cu1B S1B C7B -11.51(9)
N5B Cu1B S1B C7B -168.61(9)
Cl1B Cu1B S1B C7B 91.91(7)
N2B Cu1B N1B C1B -178.37(17)
N5B Cu1B N1B C1B -14.54(16)
S1B Cu1B N1B C1B -138.42(14)
Cl1B Cu1B N1B C1B 77.88(16)
N2B Cu1B N1B C5B 3.69(15)
N5B Cu1B N1B C5B 167.52(16)
S1B Cu1B N1B C5B 43.6(2)
Cl1B Cu1B N1B C5B -100.06(15)
N1B Cu1B N2B C6B -4.25(15)
N5B Cu1B N2B C6B -41.0(2)
S1B Cu1B N2B C6B -169.51(16)
Cl1B Cu1B N2B C6B 89.60(15)
N1B Cu1B N2B N3B 179.20(17)
N5B Cu1B N2B N3B 142.48(16)
S1B Cu1B N2B N3B 13.95(15)
Cl1B Cu1B N2B N3B -86.95(16)
C6B N2B N3B C7B 174.84(19)
Cu1B N2B N3B C7B -8.8(2)
N1B Cu1B N5B C14B 144.90(16)
N2B Cu1B N5B C14B -178.25(15)
S1B Cu1B N5B C14B -55.92(16)
Cl1B Cu1B N5B C14B 49.18(15)
N1B Cu1B N5B C10B 26.51(13)
N2B Cu1B N5B C10B 63.4(2)
S1B Cu1B N5B C10B -174.30(11)
Cl1B Cu1B N5B C10B -69.20(12)
N1B Cu1B N5B C11B -90.62(14)
N2B Cu1B N5B C11B -53.8(2)
S1B Cu1B N5B C11B 68.57(14)
Cl1B Cu1B N5B C11B 173.67(13)
C5B N1B C1B C2B -0.8(3)
Cu1B N1B C1B C2B -178.68(16)
C5B N1B C1B C10B 175.51(19)
Cu1B N1B C1B C10B -2.3(2)
N1B C1B C2B C3B 1.2(3)
C10B C1B C2B C3B -174.7(2)
C1B C2B C3B C4B -0.5(3)
C2B C3B C4B C5B -0.4(3)
C1B N1B C5B C4B -0.2(3)
Cu1B N1B C5B C4B 177.75(16)
C1B N1B C5B C6B 179.42(19)
Cu1B N1B C5B C6B -2.7(2)
C3B C4B C5B N1B 0.8(3)
C3B C4B C5B C6B -178.7(2)
N3B N2B C6B C5B -179.25(18)
Cu1B N2B C6B C5B 4.1(2)
N1B C5B C6B N2B -1.0(3)
C4B C5B C6B N2B 178.6(2)
N2B N3B C7B N4B 175.32(18)
N2B N3B C7B S1B -5.4(3)
C9B N4B C7B N3B 173.4(2)
C8B N4B C7B N3B -2.5(3)
C9B N4B C7B S1B -5.9(3)
C8B N4B C7B S1B 178.21(17)
Cu1B S1B C7B N3B 13.31(19)
Cu1B S1B C7B N4B -167.42(16)
C14B N5B C10B C1B -160.73(18)
C11B N5B C10B C1B 82.5(2)
Cu1B N5B C10B C1B -35.28(19)
N1B C1B C10B N5B 27.2(3)
C2B C1B C10B N5B -156.6(2)
C14B N5B C11B C12B 55.2(2)
C10B N5B C11B C12B 171.25(17)
Cu1B N5B C11B C12B -74.55(19)
C13B O1B C12B C11B 57.8(2)
N5B C11B C12B O1B -57.3(2)
C12B O1B C13B C14B -58.2(2)
C10B N5B C14B C13B -173.58(18)
C11B N5B C14B C13B -56.1(2)
Cu1B N5B C14B C13B 69.3(2)
O1B C13B C14B N5B 58.7(2)
